data_7223752
loop_
_publ_author_name
'Asha, K. S.'
'Makkitaya, Madhuri'
'Sirohi, Anshu'
'Yadav, Lalit'
'Sheet, Goutam'
'Mandal, Sukhendu'

_publ_section_title
;
 A series of s-block (Ca, Sr and Ba) metal--organic frameworks: synthesis
 and structure--property correlation
;
_journal_issue 6
_journal_name_full CrystEngComm
_journal_page_first 1046
_journal_paper_doi 10.1039/C5CE01995H
_journal_volume 18
_journal_year 2016
_chemical_formula_sum 'C29 H17 Ba N O7'
_chemical_formula_weight 628.78
_chemical_name_common BariumMOF
_chemical_name_systematic
;
 ?
;
_space_group_crystal_system orthorhombic
_space_group_IT_number 33
_space_group_name_Hall 'P 2c -2n'
_space_group_name_H-M_alt 'P n a 21'
_symmetry_space_group_name_Hall 'P 2c -2n'
_symmetry_space_group_name_H-M 'P n a 21'
_atom_sites_solution_hydrogens geom
_atom_sites_solution_primary direct
_atom_sites_solution_secondary difmap
_audit_creation_method SHELXL-2014
_audit_update_record
;
2015-12-17 deposited with the CCDC.
2016-01-04 downloaded from the CCDC.
;
_cell_angle_alpha 90
_cell_angle_beta 90
_cell_angle_gamma 90
_cell_formula_units_Z 4
_cell_length_a 7.2993(2)
_cell_length_b 19.3615(6)
_cell_length_c 26.0984(9)
_cell_measurement_temperature 298(2)
_cell_volume 3688.4(2)
_computing_cell_refinement 'Bruker SMART'
_computing_data_collection 'Bruker SMART'
_computing_data_reduction 'Bruker SAINT'
_computing_molecular_graphics 'Bruker SHELXTL'
_computing_publication_material 'Bruker SHELXTL'
_computing_structure_refinement 'SHELXL-2014 (Sheldrick, 2014)'
_computing_structure_solution 'SHELXS-97 (Sheldrick, 1990)'
_diffrn_ambient_temperature 298(2)
_diffrn_measured_fraction_theta_full 0.976
_diffrn_measured_fraction_theta_max 1.000
_diffrn_measurement_device_type 'CCD area detector'
_diffrn_measurement_method 'phi and omega scans'
_diffrn_radiation_type MoK\a
_diffrn_radiation_wavelength 0.71073
_diffrn_reflns_av_R_equivalents 0.0214
_diffrn_reflns_av_unetI/netI 0.0337
_diffrn_reflns_laue_measured_fraction_full 0.976
_diffrn_reflns_laue_measured_fraction_max 1.000
_diffrn_reflns_limit_h_max 6
_diffrn_reflns_limit_h_min -8
_diffrn_reflns_limit_k_max 13
_diffrn_reflns_limit_k_min -23
_diffrn_reflns_limit_l_max 30
_diffrn_reflns_limit_l_min -31
_diffrn_reflns_number 14463
_diffrn_reflns_point_group_measured_fraction_full 0.895
_diffrn_reflns_point_group_measured_fraction_max 0.916
_diffrn_reflns_theta_full 25.242
_diffrn_reflns_theta_max 25.000
_diffrn_reflns_theta_min 1.310
_exptl_absorpt_coefficient_mu 1.111
_exptl_absorpt_correction_T_max 0.808
_exptl_absorpt_correction_T_min 0.769
_exptl_absorpt_correction_type empirical
_exptl_absorpt_process_details SADABS
_exptl_crystal_colour colorless
_exptl_crystal_density_diffrn 1.132
_exptl_crystal_description platelike
_exptl_crystal_F_000 1240
_exptl_crystal_size_max 0.250
_exptl_crystal_size_mid 0.200
_exptl_crystal_size_min 0.200
_refine_diff_density_max 0.871
_refine_diff_density_min -1.658
_refine_diff_density_rms 0.294
_refine_ls_abs_structure_details
;
 Flack x determined using 2192 quotients [(I+)-(I-)]/[(I+)+(I-)]
 (Parsons, Flack and Wagner, Acta Cryst. B69 (2013) 249-259).
;
_refine_ls_abs_structure_Flack 0.009(8)
_refine_ls_extinction_method none
_refine_ls_goodness_of_fit_ref 1.255
_refine_ls_hydrogen_treatment none
_refine_ls_matrix_type full
_refine_ls_number_parameters 344
_refine_ls_number_reflns 5969
_refine_ls_number_restraints 1
_refine_ls_restrained_S_all 1.255
_refine_ls_R_factor_all 0.0557
_refine_ls_R_factor_gt 0.0451
_refine_ls_shift/su_max 0.001
_refine_ls_shift/su_mean 0.000
_refine_ls_structure_factor_coef Fsqd
_refine_ls_weighting_details 'w=1/[\s^2^(Fo^2^)+(0.0773P)^2^+4.6314P] where P=(Fo^2^+2Fc^2^)/3'
_refine_ls_weighting_scheme calc
_refine_ls_wR_factor_gt 0.1318
_refine_ls_wR_factor_ref 0.1456
_reflns_Friedel_coverage 0.791
_reflns_friedel_fraction_full 0.810
_reflns_friedel_fraction_max 0.829
_reflns_number_gt 5395
_reflns_number_total 5969
_reflns_threshold_expression 'I > 2\s(I)'
_cod_data_source_file c5ce01995h2.cif
_cod_data_source_block compound3
_cod_depositor_comments 'Adding full bibliography for 7223750--7223752.cif.'
_cod_database_code 7223752
_shelx_space_group_comment
;
The symmetry employed for this shelxl refinement is uniquely defined
by the following loop, which should always be used as a source of
symmetry information in preference to the above space-group names.
They are only intended as comments.
;
_shelx_estimated_absorpt_t_min 0.769
_shelx_estimated_absorpt_t_max 0.808
_shelxl_version_number 2014-3

loop_
_space_group_symop_operation_xyz
'x, y, z'
'-x, -y, z+1/2'
'-x+1/2, y+1/2, z+1/2'
'x+1/2, -y+1/2, z'

loop_
_atom_site_label
_atom_site_type_symbol
_atom_site_fract_x
_atom_site_fract_y
_atom_site_fract_z
_atom_site_U_iso_or_equiv
_atom_site_adp_type
_atom_site_occupancy
_atom_site_site_symmetry_order
_atom_site_calc_flag
_atom_site_refinement_flags_posn
_atom_site_refinement_flags_adp
Ba1 Ba 0.12795(7) 0.69239(2) 0.98982(5) 0.03091(19) Uani 1 1 d . .
O1 O -0.0513(13) 0.6289(4) 0.9057(3) 0.051(2) Uani 1 1 d . .
O2 O -0.1702(10) 0.7320(4) 0.9189(3) 0.0417(18) Uani 1 1 d . .
O3 O 0.0038(9) 0.8263(3) 0.9968(5) 0.050(2) Uani 1 1 d . .
O4 O 0.2767(10) 0.8162(3) 1.0327(3) 0.0366(17) Uani 1 1 d . .
O5 O 0.176(2) 0.6653(11) 1.0942(6) 0.118(5) Uani 1 1 d . .
H5A H 0.1279 0.6958 1.1235 0.177 Uiso 1 1 d R U
H5B H 0.2457 0.6239 1.1094 0.177 Uiso 1 1 d R U
O6 O 0.0736(12) 0.5507(4) 1.0036(3) 0.055(3) Uani 1 1 d . .
O7 O -0.0735(13) 0.5010(4) 0.9393(4) 0.056(2) Uani 1 1 d . .
C1 C -0.1460(14) 0.6808(5) 0.8913(4) 0.034(2) Uani 1 1 d . .
C2 C -0.2143(14) 0.6819(5) 0.8375(4) 0.031(2) Uani 1 1 d . .
C7 C -0.2983(14) 0.7391(6) 0.8182(4) 0.035(2) Uani 1 1 d . .
H7A H -0.3156 0.7772 0.8393 0.042 Uiso 1 1 calc R U
C6 C -0.3591(13) 0.7417(5) 0.7675(4) 0.037(2) Uani 1 1 d . .
H6 H -0.4188 0.7810 0.7556 0.044 Uiso 1 1 calc R U
C5 C -0.3316(14) 0.6863(5) 0.7346(4) 0.030(2) Uani 1 1 d . .
C4 C -0.2398(16) 0.6279(5) 0.7538(4) 0.043(3) Uani 1 1 d . .
H4 H -0.2218 0.5899 0.7325 0.052 Uiso 1 1 calc R U
C3 C -0.1764(18) 0.6255(6) 0.8032(5) 0.045(3) Uani 1 1 d . .
H3 H -0.1091 0.5877 0.8144 0.054 Uiso 1 1 calc R U
C9 C 0.0035(14) 0.4996(5) 0.9848(6) 0.042(2) Uani 1 1 d . .
C10 C -0.0104(15) 0.4331(5) 1.0130(4) 0.039(2) Uani 1 1 d . .
C15 C -0.0699(14) 0.3720(5) 0.9900(7) 0.046(2) Uani 1 1 d . .
H15 H -0.1061 0.3724 0.9558 0.055 Uiso 1 1 calc R U
C14 C -0.0756(18) 0.3116(5) 1.0170(5) 0.042(3) Uani 1 1 d . .
H14 H -0.1104 0.2711 1.0006 0.051 Uiso 1 1 calc R U
C13 C -0.0292(13) 0.3098(4) 1.0699(4) 0.027(2) Uani 1 1 d . .
C12 C 0.0279(15) 0.3714(5) 1.0924(4) 0.039(2) Uani 1 1 d . .
H12 H 0.0592 0.3717 1.1270 0.047 Uiso 1 1 calc R U
C11 C 0.0393(14) 0.4322(5) 1.0645(4) 0.036(2) Uani 1 1 d . .
H11 H 0.0801 0.4724 1.0802 0.044 Uiso 1 1 calc R U
C16 C -0.0457(14) 0.2456(5) 1.1004(4) 0.033(2) Uani 1 1 d . .
C21 C 0.0019(12) 0.1830(4) 1.0778(4) 0.0264(19) Uani 1 1 d . .
H21 H 0.0296 0.1814 1.0430 0.032 Uiso 1 1 calc R U
C20 C 0.0083(13) 0.1222(5) 1.1071(4) 0.033(2) Uani 1 1 d . .
C19 C -0.0456(14) 0.1256(5) 1.1580(4) 0.033(2) Uani 1 1 d . .
H19 H -0.0464 0.0853 1.1774 0.039 Uiso 1 1 calc R U
C18 C -0.4019(13) 0.6871(5) 0.6809(4) 0.030(2) Uani 1 1 d . .
C17 C -0.0962(11) 0.2470(5) 1.1511(4) 0.026(2) Uani 1 1 d . .
H17 H -0.1299 0.2888 1.1659 0.031 Uiso 1 1 calc R U
C22 C 0.0543(14) 0.0548(5) 1.0829(4) 0.033(2) Uani 1 1 d . .
C23 C 0.1580(14) 0.0055(6) 1.1105(5) 0.042(3) Uani 1 1 d . .
H23 H 0.2054 0.0170 1.1425 0.051 Uiso 1 1 calc R U
C24 C 0.1895(15) -0.0594(5) 1.0904(4) 0.039(2) Uani 1 1 d . .
H24 H 0.2607 -0.0910 1.1084 0.046 Uiso 1 1 calc R U
C26 C 0.0199(14) -0.0288(5) 1.0161(4) 0.036(2) Uani 1 1 d . .
H26 H -0.0274 -0.0404 0.9841 0.044 Uiso 1 1 calc R U
C27 C -0.0077(14) 0.0371(5) 1.0348(4) 0.037(2) Uani 1 1 d . .
H27 H -0.0685 0.0697 1.0149 0.045 Uiso 1 1 calc R U
C25 C 0.1150(12) -0.0776(5) 1.0432(4) 0.034(2) Uani 1 1 d . .
C8 C 0.1339(14) 0.8502(6) 1.0239(5) 0.039(2) Uani 1 1 d . .
C29 C 0.392(16) 0.473(4) 0.851(3) 0.54(9) Uani 1 1 d . .
C28 C 0.294(9) 0.547(3) 0.779(3) 0.29(3) Uani 1 1 d . .
N1 N 0.397(5) 0.538(3) 0.841(3) 0.40(5) Uani 1 1 d . .

loop_
_atom_site_aniso_label
_atom_site_aniso_U_11
_atom_site_aniso_U_22
_atom_site_aniso_U_33
_atom_site_aniso_U_23
_atom_site_aniso_U_13
_atom_site_aniso_U_12
Ba1 0.0301(3) 0.0237(3) 0.0389(3) 0.0015(4) -0.0073(3) -0.00134(17)
O1 0.076(6) 0.031(4) 0.044(4) 0.000(3) -0.018(4) 0.001(4)
O2 0.037(4) 0.053(5) 0.036(4) -0.003(4) -0.007(3) 0.004(3)
O3 0.024(3) 0.031(3) 0.095(7) -0.018(5) 0.002(5) 0.000(3)
O4 0.031(4) 0.028(4) 0.051(4) -0.012(3) -0.008(3) 0.003(3)
O5 0.119(11) 0.172(16) 0.063(8) -0.006(9) -0.008(8) -0.012(11)
O6 0.059(5) 0.032(4) 0.073(7) 0.016(4) -0.011(4) -0.005(4)
O7 0.080(6) 0.033(4) 0.056(5) 0.005(4) -0.013(5) -0.006(4)
C1 0.034(6) 0.030(5) 0.037(6) 0.000(4) 0.001(4) -0.008(4)
C2 0.032(5) 0.029(5) 0.031(5) -0.005(4) 0.001(4) -0.002(4)
C7 0.030(5) 0.038(6) 0.037(5) -0.007(4) 0.001(4) 0.006(4)
C6 0.041(6) 0.031(5) 0.039(6) -0.002(4) -0.007(4) 0.013(4)
C5 0.028(5) 0.025(5) 0.035(5) -0.004(4) -0.001(4) 0.001(3)
C4 0.059(7) 0.025(5) 0.044(6) -0.005(4) -0.014(5) 0.005(5)
C3 0.063(7) 0.026(5) 0.046(6) -0.007(5) -0.010(5) 0.002(5)
C9 0.046(5) 0.028(5) 0.052(7) 0.005(6) -0.006(7) -0.001(4)
C10 0.042(6) 0.028(5) 0.047(6) 0.005(4) 0.002(5) 0.001(4)
C15 0.066(6) 0.031(5) 0.042(5) 0.008(8) -0.005(9) -0.007(4)
C14 0.053(7) 0.032(6) 0.042(7) -0.001(4) -0.006(5) -0.006(5)
C13 0.022(5) 0.018(5) 0.042(6) 0.001(4) 0.008(4) 0.003(3)
C12 0.046(6) 0.029(5) 0.043(6) -0.001(4) -0.011(5) 0.001(5)
C11 0.040(6) 0.018(5) 0.051(6) 0.000(4) -0.004(5) -0.006(4)
C16 0.038(5) 0.021(5) 0.039(6) 0.002(4) 0.003(4) 0.000(4)
C21 0.023(4) 0.025(5) 0.032(5) -0.003(4) 0.004(4) -0.011(3)
C20 0.035(5) 0.029(5) 0.037(5) -0.006(4) 0.003(4) -0.004(4)
C19 0.038(5) 0.021(5) 0.039(5) -0.003(4) 0.012(4) -0.004(4)
C18 0.024(5) 0.031(5) 0.035(5) -0.006(4) -0.003(4) -0.002(3)
C17 0.015(4) 0.024(5) 0.040(5) -0.007(4) -0.002(4) 0.001(3)
C22 0.034(5) 0.023(5) 0.041(6) -0.004(4) 0.005(4) -0.002(4)
C23 0.042(6) 0.042(6) 0.043(6) -0.006(5) -0.011(5) 0.000(5)
C24 0.040(5) 0.033(6) 0.043(6) -0.001(5) -0.001(4) 0.011(4)
C26 0.039(6) 0.034(5) 0.036(6) -0.004(4) -0.005(4) -0.001(4)
C27 0.043(6) 0.026(5) 0.043(6) -0.003(5) -0.004(5) 0.005(4)
C25 0.027(5) 0.026(5) 0.049(6) -0.008(4) 0.011(4) -0.003(4)
C8 0.036(6) 0.031(6) 0.049(6) -0.006(5) 0.013(5) -0.005(5)
C29 1.1(2) 0.25(7) 0.29(8) -0.01(6) 0.35(12) 0.19(11)
C28 0.31(6) 0.24(5) 0.32(8) 0.02(5) -0.01(6) -0.10(5)
N1 0.19(3) 0.48(8) 0.54(10) 0.42(9) -0.05(4) -0.09(4)

loop_
_atom_type_symbol
_atom_type_description
_atom_type_scat_dispersion_real
_atom_type_scat_dispersion_imag
_atom_type_scat_source
C C 0.0033 0.0016 'International Tables Vol C Tables 4.2.6.8 and 6.1.1.4'
H H 0.0000 0.0000 'International Tables Vol C Tables 4.2.6.8 and 6.1.1.4'
N N 0.0061 0.0033 'International Tables Vol C Tables 4.2.6.8 and 6.1.1.4'
O O 0.0106 0.0060 'International Tables Vol C Tables 4.2.6.8 and 6.1.1.4'
Ba Ba -0.3244 2.2819 'International Tables Vol C Tables 4.2.6.8 and 6.1.1.4'

loop_
_geom_angle_atom_site_label_1
_geom_angle_atom_site_label_2
_geom_angle_atom_site_label_3
_geom_angle
_geom_angle_site_symmetry_1
_geom_angle_site_symmetry_3
O3 Ba1 O3 116.38(19) . 4_565
O3 Ba1 O2 73.9(3) . 4_565
O3 Ba1 O2 65.7(3) 4_565 4_565
O3 Ba1 O6 150.4(3) . .
O3 Ba1 O6 90.2(2) 4_565 .
O2 Ba1 O6 132.6(3) 4_565 .
O3 Ba1 O5 98.8(5) . .
O3 Ba1 O5 77.7(4) 4_565 .
O2 Ba1 O5 132.9(4) 4_565 .
O6 Ba1 O5 73.0(5) . .
O3 Ba1 O4 74.2(2) . 4_465
O3 Ba1 O4 150.6(3) 4_565 4_465
O2 Ba1 O4 141.4(2) 4_565 4_465
O6 Ba1 O4 76.1(2) . 4_465
O5 Ba1 O4 73.4(4) . 4_465
O3 Ba1 O1 107.9(3) . .
O3 Ba1 O1 116.8(3) 4_565 .
O2 Ba1 O1 87.5(2) 4_565 .
O6 Ba1 O1 67.0(2) . .
O5 Ba1 O1 137.0(4) . .
O4 Ba1 O1 82.0(3) 4_465 .
O3 Ba1 O4 46.3(2) . .
O3 Ba1 O4 73.0(2) 4_565 .
O2 Ba1 O4 67.6(2) 4_565 .
O6 Ba1 O4 145.7(2) . .
O5 Ba1 O4 74.2(4) . .
O4 Ba1 O4 103.9(2) 4_465 .
O1 Ba1 O4 147.3(2) . .
O3 Ba1 O2 63.6(3) . .
O3 Ba1 O2 143.4(3) 4_565 .
O2 Ba1 O2 80.59(17) 4_565 .
O6 Ba1 O2 103.3(2) . .
O5 Ba1 O2 138.7(4) . .
O4 Ba1 O2 66.0(2) 4_465 .
O1 Ba1 O2 44.6(2) . .
O4 Ba1 O2 107.9(2) . .
O3 Ba1 C8 23.3(3) . .
O3 Ba1 C8 95.4(2) 4_565 .
O2 Ba1 C8 70.9(3) 4_565 .
O6 Ba1 C8 155.3(3) . .
O5 Ba1 C8 84.6(5) . .
O4 Ba1 C8 87.6(2) 4_465 .
O1 Ba1 C8 129.7(3) . .
O4 Ba1 C8 23.2(2) . .
O2 Ba1 C8 86.3(3) . .
O3 Ba1 C1 85.1(3) . .
O3 Ba1 C1 130.5(3) 4_565 .
O2 Ba1 C1 80.6(2) 4_565 .
O6 Ba1 C1 87.0(3) . .
O5 Ba1 C1 146.2(4) . .
O4 Ba1 C1 75.5(3) 4_465 .
O1 Ba1 C1 22.8(2) . .
O4 Ba1 C1 126.8(2) . .
O2 Ba1 C1 22.2(2) . .
C8 Ba1 C1 107.1(3) . .
O3 Ba1 Ba1 77.86(14) . 4_565
O3 Ba1 Ba1 39.12(14) 4_565 4_565
O2 Ba1 Ba1 43.44(15) 4_565 4_565
O6 Ba1 Ba1 129.27(18) . 4_565
O5 Ba1 Ba1 89.5(3) . 4_565
O4 Ba1 Ba1 144.23(15) 4_465 4_565
O1 Ba1 Ba1 128.29(19) . 4_565
O4 Ba1 Ba1 40.44(15) . 4_565
O2 Ba1 Ba1 119.50(16) . 4_565
C8 Ba1 Ba1 59.18(18) . 4_565
C1 Ba1 Ba1 123.95(18) . 4_565
C1 O1 Ba1 97.9(6) . .
C1 O2 Ba1 152.1(7) . 4_465
C1 O2 Ba1 92.9(6) . .
Ba1 O2 Ba1 96.3(2) 4_465 .
C8 O3 Ba1 97.7(6) . .
C8 O3 Ba1 145.4(8) . 4_465
Ba1 O3 Ba1 101.4(2) . 4_465
C8 O4 Ba1 135.9(7) . 4_565
C8 O4 Ba1 93.0(6) . .
Ba1 O4 Ba1 98.1(2) 4_565 .
C9 O6 Ba1 143.7(8) . .
O2 C1 O1 122.5(11) . .
O2 C1 C2 119.2(10) . .
O1 C1 C2 118.0(10) . .
O2 C1 Ba1 64.8(6) . .
O1 C1 Ba1 59.4(6) . .
C2 C1 Ba1 161.1(7) . .
C7 C2 C3 118.2(10) . .
C7 C2 C1 120.7(9) . .
C3 C2 C1 120.8(10) . .
C2 C7 C6 121.5(10) . .
C5 C6 C7 120.8(10) . .
C6 C5 C4 118.0(10) . .
C6 C5 C18 121.6(9) . .
C4 C5 C18 120.4(9) . .
C3 C4 C5 121.5(10) . .
C4 C3 C2 119.7(11) . .
O6 C9 O7 121.7(11) . .
O6 C9 C10 122.2(13) . .
O7 C9 C10 115.9(10) . .
C11 C10 C15 119.1(11) . .
C11 C10 C9 118.1(10) . .
C15 C10 C9 122.8(12) . .
C14 C15 C10 120.7(14) . .
C15 C14 C13 121.1(11) . .
C12 C13 C14 117.3(9) . .
C12 C13 C16 121.1(10) . .
C14 C13 C16 121.5(9) . .
C11 C12 C13 121.5(10) . .
C12 C11 C10 120.1(10) . .
C17 C16 C21 119.5(9) . .
C17 C16 C13 121.5(9) . .
C21 C16 C13 118.9(9) . .
C16 C21 C20 120.5(9) . .
C19 C20 C21 118.2(9) . .
C19 C20 C22 120.8(9) . .
C21 C20 C22 120.8(9) . .
C18 C19 C20 122.1(10) 3_445 .
C19 C18 C17 118.1(10) 3_454 3_454
C19 C18 C5 119.4(9) 3_454 .
C17 C18 C5 122.3(9) 3_454 .
C16 C17 C18 121.5(9) . 3_445
C27 C22 C23 118.2(9) . .
C27 C22 C20 122.0(9) . .
C23 C22 C20 119.7(10) . .
C24 C23 C22 120.5(10) . .
C23 C24 C25 120.1(10) . .
C25 C26 C27 121.9(10) . .
C22 C27 C26 120.2(10) . .
C26 C25 C24 118.8(10) . .
C26 C25 C8 121.2(10) . 1_545
C24 C25 C8 120.0(10) . 1_545
O4 C8 O3 122.2(10) . .
O4 C8 C25 120.4(10) . 1_565
O3 C8 C25 117.4(9) . 1_565
O4 C8 Ba1 63.8(5) . .
O3 C8 Ba1 59.0(5) . .
C25 C8 Ba1 172.9(7) 1_565 .
C29 N1 C28 106(8) . .

loop_
_geom_bond_atom_site_label_1
_geom_bond_atom_site_label_2
_geom_bond_distance
_geom_bond_site_symmetry_2
Ba1 O3 2.753(7) .
Ba1 O3 2.773(6) 4_565
Ba1 O2 2.783(8) 4_565
Ba1 O6 2.795(7) .
Ba1 O5 2.796(15) .
Ba1 O4 2.802(8) 4_465
Ba1 O1 2.836(8) .
Ba1 O4 2.860(7) .
Ba1 O2 2.959(7) .
Ba1 C8 3.183(11) .
Ba1 C1 3.264(11) .
Ba1 Ba1 4.2774(4) 4_565
O1 C1 1.275(13) .
O2 C1 1.237(13) .
O2 Ba1 2.783(8) 4_465
O3 C8 1.271(14) .
O3 Ba1 2.773(6) 4_465
O4 C8 1.255(13) .
O4 Ba1 2.802(8) 4_565
O6 C9 1.218(13) .
O7 C9 1.314(17) .
C1 C2 1.490(15) .
C2 C7 1.362(15) .
C2 C3 1.439(15) .
C7 C6 1.398(15) .
C6 C5 1.388(14) .
C5 C4 1.408(14) .
C5 C18 1.493(15) .
C4 C3 1.369(16) .
C9 C10 1.486(15) .
C10 C11 1.392(16) .
C10 C15 1.396(15) .
C15 C14 1.367(15) .
C14 C13 1.422(16) .
C13 C12 1.393(14) .
C13 C16 1.480(13) .
C12 C11 1.387(14) .
C16 C17 1.374(14) .
C16 C21 1.393(13) .
C21 C20 1.404(14) .
C20 C19 1.388(14) .
C20 C22 1.487(13) .
C19 C18 1.385(13) 3_445
C18 C19 1.385(13) 3_454
C18 C17 1.397(14) 3_454
C17 C18 1.397(14) 3_445
C22 C27 1.378(15) .
C22 C23 1.415(16) .
C23 C24 1.382(16) .
C24 C25 1.391(16) .
C26 C25 1.368(15) .
C26 C27 1.382(14) .
C25 C8 1.493(15) 1_545
C8 C25 1.493(15) 1_565
C29 N1 1.29(8) .
C28 N1 1.79(8) .
